data_7004647
loop_
_publ_author_name
'Mercs, Laszlo'
'Neels, Antonia'
'Albrecht, Martin'

_publ_section_title
;
 Probing the potential of N-heterocyclic carbenes in molecular
 electronics: redox-active metal centers interlinked by a rigid ditopic
 carbene ligand
;
_journal_issue 41
_journal_name_full 'Dalton Transactions'
_journal_page_first 5570
_journal_page_last 5576
_journal_paper_doi 10.1039/b809721f
_journal_year 2008
_chemical_formula_sum 'C40 H56 Cl8 Fe2 I2 N4 O2'
_chemical_formula_weight 1273.99
_chemical_name_systematic
;
?
;
_space_group_IT_number 14
_symmetry_cell_setting monoclinic
_symmetry_space_group_name_Hall '-P 2ybc'
_symmetry_space_group_name_H-M 'P 1 21/c 1'
_atom_sites_solution_hydrogens geom
_atom_sites_solution_primary direct
_atom_sites_solution_secondary difmap
_audit_creation_method SHELXL-97
_cell_angle_alpha 90.00
_cell_angle_beta 98.195(7)
_cell_angle_gamma 90.00
_cell_formula_units_Z 2
_cell_length_a 11.3269(10)
_cell_length_b 12.2366(6)
_cell_length_c 18.2520(15)
_cell_measurement_reflns_used 20601
_cell_measurement_temperature 173(2)
_cell_measurement_theta_max 29.53
_cell_measurement_theta_min 1.66
_cell_volume 2503.9(3)
_computing_cell_refinement 'STOE X-AREA'
_computing_data_collection 'STOE X-AREA'
_computing_data_reduction 'STOE X-RED'
_computing_structure_refinement 'SHELXL-97 (Sheldrick, 1997)'
_computing_structure_solution 'SHELXS-97 (Sheldrick, 1990)'
_diffrn_ambient_temperature 173(2)
_diffrn_detector_area_resol_mean 6.67
_diffrn_measured_fraction_theta_full 0.990
_diffrn_measured_fraction_theta_max 0.990
_diffrn_measurement_device_type 'STOE IPDS 2'
_diffrn_measurement_method 'rotation method'
_diffrn_radiation_monochromator graphite
_diffrn_radiation_source 'fine-focus sealed tube'
_diffrn_radiation_type MoK\a
_diffrn_radiation_wavelength 0.71073
_diffrn_reflns_av_R_equivalents 0.0444
_diffrn_reflns_av_sigmaI/netI 0.0350
_diffrn_reflns_limit_h_max 15
_diffrn_reflns_limit_h_min -14
_diffrn_reflns_limit_k_max 15
_diffrn_reflns_limit_k_min -16
_diffrn_reflns_limit_l_max 25
_diffrn_reflns_limit_l_min -25
_diffrn_reflns_number 27277
_diffrn_reflns_theta_full 29.28
_diffrn_reflns_theta_max 29.28
_diffrn_reflns_theta_min 1.82
_exptl_absorpt_coefficient_mu 2.277
_exptl_absorpt_correction_T_max 0.726
_exptl_absorpt_correction_T_min 0.384
_exptl_absorpt_correction_type multi-scan
_exptl_absorpt_process_details 'MULscanABS, (PLATON03, Speck, 2003)'
_exptl_crystal_colour green
_exptl_crystal_density_diffrn 1.690
_exptl_crystal_density_method 'not measured'
_exptl_crystal_description plate
_exptl_crystal_F_000 1268
_exptl_crystal_size_max .45
_exptl_crystal_size_mid .40
_exptl_crystal_size_min .20
_refine_diff_density_max 2.155
_refine_diff_density_min -1.691
_refine_diff_density_rms 0.129
_refine_ls_extinction_method none
_refine_ls_goodness_of_fit_ref 1.069
_refine_ls_hydrogen_treatment constr
_refine_ls_matrix_type full
_refine_ls_number_parameters 258
_refine_ls_number_reflns 6768
_refine_ls_number_restraints 0
_refine_ls_restrained_S_all 1.069
_refine_ls_R_factor_all 0.0617
_refine_ls_R_factor_gt 0.0466
_refine_ls_shift/su_max 0.001
_refine_ls_shift/su_mean 0.000
_refine_ls_structure_factor_coef Fsqd
_refine_ls_weighting_details 'calc w=1/[\s^2^(Fo^2^)+(0.0633P)^2^+3.0299P] where P=(Fo^2^+2Fc^2^)/3'
_refine_ls_weighting_scheme calc
_refine_ls_wR_factor_gt 0.1153
_refine_ls_wR_factor_ref 0.1207
_reflns_number_gt 5292
_reflns_number_total 6768
_reflns_threshold_expression >2sigma(I)
_cod_data_source_file b809721f.txt
_cod_data_source_block compound2
_cod_original_sg_symbol_H-M 'P 21/c'
_cod_database_code 7004647

loop_
_symmetry_equiv_pos_as_xyz
'x, y, z'
'-x, y+1/2, -z+1/2'
'-x, -y, -z'
'x, -y-1/2, z-1/2'

loop_
_atom_site_label
_atom_site_type_symbol
_atom_site_fract_x
_atom_site_fract_y
_atom_site_fract_z
_atom_site_U_iso_or_equiv
_atom_site_adp_type
_atom_site_occupancy
_atom_site_symmetry_multiplicity
_atom_site_calc_flag
_atom_site_refinement_flags
_atom_site_disorder_assembly
_atom_site_disorder_group
C1 C 0.9370(3) 0.4029(3) 0.16029(17) 0.0191(6) Uani 1 1 d . . .
C2 C 0.9172(3) 0.4810(3) 0.04603(17) 0.0206(6) Uani 1 1 d . . .
C3 C 1.0382(3) 0.4546(3) 0.06715(17) 0.0199(6) Uani 1 1 d . . .
C4 C 1.1559(3) 0.3555(3) 0.17356(18) 0.0229(6) Uani 1 1 d . . .
H4A H 1.1938 0.3152 0.1361 0.027 Uiso 1 1 calc R . .
H4B H 1.1355 0.3018 0.2103 0.027 Uiso 1 1 calc R . .
C5 C 1.2454(3) 0.4367(3) 0.2124(2) 0.0267(7) Uani 1 1 d . . .
H5A H 1.2035 0.4890 0.2411 0.032 Uiso 1 1 calc R . .
H5B H 1.2819 0.4785 0.1750 0.032 Uiso 1 1 calc R . .
C6 C 1.3432(3) 0.3787(4) 0.2644(2) 0.0357(9) Uani 1 1 d . . .
H6A H 1.3061 0.3295 0.2977 0.043 Uiso 1 1 calc R . .
H6B H 1.3914 0.3334 0.2349 0.043 Uiso 1 1 calc R . .
C7 C 1.4243(4) 0.4595(5) 0.3107(3) 0.0507(12) Uani 1 1 d . . .
H7A H 1.4547 0.5131 0.2781 0.076 Uiso 1 1 calc R . .
H7B H 1.4914 0.4202 0.3388 0.076 Uiso 1 1 calc R . .
H7C H 1.3792 0.4974 0.3451 0.076 Uiso 1 1 calc R . .
C8 C 0.7282(3) 0.4484(3) 0.09917(19) 0.0254(7) Uani 1 1 d . . .
H8A H 0.7057 0.4076 0.1419 0.031 Uiso 1 1 calc R . .
H8B H 0.6949 0.4084 0.0538 0.031 Uiso 1 1 calc R . .
C9 C 0.6709(3) 0.5598(3) 0.0972(2) 0.0307(8) Uani 1 1 d . . .
H9A H 0.6777 0.5960 0.0495 0.037 Uiso 1 1 calc R . .
H9B H 0.7125 0.6057 0.1376 0.037 Uiso 1 1 calc R . .
C10 C 0.5395(4) 0.5483(4) 0.1065(2) 0.0362(9) Uani 1 1 d . . .
H10A H 0.4987 0.5035 0.0653 0.043 Uiso 1 1 calc R . .
H10B H 0.5338 0.5089 0.1532 0.043 Uiso 1 1 calc R . .
C11 C 0.4759(5) 0.6556(4) 0.1077(4) 0.0553(13) Uani 1 1 d . . .
H11A H 0.5059 0.6950 0.1533 0.083 Uiso 1 1 calc R . .
H11B H 0.3901 0.6427 0.1057 0.083 Uiso 1 1 calc R . .
H11C H 0.4900 0.6994 0.0648 0.083 Uiso 1 1 calc R . .
C12 C 0.8751(3) 0.5273(3) -0.02206(18) 0.0211(6) Uani 1 1 d . . .
H12 H 0.7935 0.5452 -0.0366 0.025 Uiso 1 1 calc R . .
C14 C 0.7949(4) 0.2114(3) 0.1964(2) 0.0372(9) Uani 1 1 d . . .
H14 H 0.7528 0.2156 0.1476 0.045 Uiso 1 1 calc R . .
C15 C 0.7487(4) 0.2363(4) 0.2607(3) 0.0419(10) Uani 1 1 d . . .
H15 H 0.6700 0.2613 0.2633 0.050 Uiso 1 1 calc R . .
C16 C 0.8381(5) 0.2184(4) 0.3215(2) 0.0437(11) Uani 1 1 d . . .
H16 H 0.8310 0.2292 0.3723 0.052 Uiso 1 1 calc R . .
C17 C 0.9404(4) 0.1814(3) 0.2927(3) 0.0398(10) Uani 1 1 d . . .
H17 H 1.0143 0.1616 0.3210 0.048 Uiso 1 1 calc R . .
C18 C 0.9141(4) 0.1790(3) 0.2152(2) 0.0364(9) Uani 1 1 d . . .
H18 H 0.9673 0.1591 0.1817 0.044 Uiso 1 1 calc R . .
C19 C 0.8588(4) 0.0905(4) -0.0012(3) 0.0449(11) Uani 1 1 d . . .
H19A H 0.8669 0.0374 0.0402 0.054 Uiso 1 1 calc R . .
H19B H 0.8664 0.0498 -0.0472 0.054 Uiso 1 1 calc R . .
C20 C 0.4092(5) 0.1325(5) 0.0620(3) 0.0511(12) Uani 1 1 d . . .
H20A H 0.4730 0.0883 0.0446 0.061 Uiso 1 1 calc R . .
H20B H 0.3767 0.0904 0.1009 0.061 Uiso 1 1 calc R . .
Cl1 Cl 0.71726(13) 0.15156(14) -0.00948(8) 0.0609(4) Uani 1 1 d . . .
Cl2 Cl 0.97373(14) 0.18751(13) 0.01496(8) 0.0612(4) Uani 1 1 d . . .
Cl3 Cl 0.46930(14) 0.25563(15) 0.09923(9) 0.0704(4) Uani 1 1 d . . .
Cl4 Cl 0.29670(19) 0.15601(16) -0.01140(11) 0.0949(7) Uani 1 1 d . . .
Fe1 Fe 0.89918(4) 0.33758(4) 0.25278(3) 0.02153(11) Uani 1 1 d . . .
N1 N 1.0453(2) 0.4061(2) 0.13696(14) 0.0193(5) Uani 1 1 d . . .
N2 N 0.8590(2) 0.4486(2) 0.10462(15) 0.0209(5) Uani 1 1 d . . .
I1 I 0.78647(2) 0.51207(2) 0.293424(14) 0.03369(9) Uani 1 1 d . . .
C13 C 1.0245(4) 0.3889(3) 0.31166(19) 0.0347(5) Uani 1 1 d . . .
O1 O 1.0914(3) 0.4140(2) 0.35176(13) 0.0347(5) Uani 1 1 d . . .

loop_
_atom_site_aniso_label
_atom_site_aniso_U_11
_atom_site_aniso_U_22
_atom_site_aniso_U_33
_atom_site_aniso_U_23
_atom_site_aniso_U_13
_atom_site_aniso_U_12
C1 0.0228(15) 0.0211(15) 0.0137(13) 0.0003(11) 0.0031(11) -0.0015(12)
C2 0.0212(14) 0.0250(16) 0.0160(13) 0.0020(12) 0.0038(11) 0.0005(12)
C3 0.0213(15) 0.0229(15) 0.0156(13) 0.0028(11) 0.0031(11) 0.0003(12)
C4 0.0239(15) 0.0249(16) 0.0189(14) 0.0037(12) -0.0001(12) 0.0043(13)
C5 0.0235(16) 0.0300(18) 0.0258(16) 0.0043(14) 0.0008(13) -0.0008(14)
C6 0.0274(18) 0.044(2) 0.0330(19) -0.0008(17) -0.0050(15) 0.0086(16)
C7 0.035(2) 0.067(3) 0.045(3) -0.001(2) -0.0110(19) -0.004(2)
C8 0.0213(15) 0.0351(19) 0.0202(15) 0.0057(14) 0.0039(12) -0.0004(14)
C9 0.0263(17) 0.037(2) 0.0302(18) 0.0085(15) 0.0083(14) 0.0071(15)
C10 0.0285(19) 0.044(2) 0.037(2) 0.0012(18) 0.0081(16) 0.0029(17)
C11 0.041(2) 0.048(3) 0.081(4) 0.005(3) 0.023(3) 0.011(2)
C12 0.0194(14) 0.0250(16) 0.0190(14) 0.0030(12) 0.0030(11) 0.0028(12)
C14 0.049(2) 0.030(2) 0.0299(19) 0.0031(15) -0.0032(17) -0.0104(18)
C15 0.035(2) 0.031(2) 0.063(3) 0.001(2) 0.018(2) -0.0127(17)
C16 0.077(3) 0.034(2) 0.0240(18) 0.0039(16) 0.018(2) -0.020(2)
C17 0.046(2) 0.0233(18) 0.046(2) 0.0146(17) -0.0060(19) -0.0031(17)
C18 0.049(2) 0.0222(18) 0.042(2) -0.0031(16) 0.0179(18) -0.0060(16)
C19 0.053(3) 0.036(2) 0.043(2) -0.0023(19) -0.002(2) 0.002(2)
C20 0.047(3) 0.056(3) 0.049(3) 0.010(2) 0.001(2) -0.009(2)
Cl1 0.0555(7) 0.0746(9) 0.0540(7) 0.0003(6) 0.0124(6) 0.0171(7)
Cl2 0.0681(8) 0.0652(8) 0.0482(7) -0.0093(6) 0.0013(6) -0.0184(7)
Cl3 0.0652(9) 0.0833(11) 0.0619(8) -0.0280(8) 0.0070(7) -0.0186(8)
Cl4 0.1016(13) 0.0788(11) 0.0862(12) 0.0340(9) -0.0492(10) -0.0440(10)
Fe1 0.0262(2) 0.0233(2) 0.0155(2) 0.00222(17) 0.00446(17) -0.00190(18)
N1 0.0195(12) 0.0232(13) 0.0149(12) 0.0038(10) 0.0014(10) 0.0011(10)
N2 0.0180(12) 0.0277(14) 0.0177(12) 0.0042(11) 0.0049(10) 0.0001(11)
I1 0.03924(15) 0.03519(15) 0.02805(13) -0.00160(10) 0.00966(10) 0.00446(11)
C13 0.0627(16) 0.0297(11) 0.0132(9) 0.0018(8) 0.0104(9) 0.0021(11)
O1 0.0627(16) 0.0297(11) 0.0132(9) 0.0018(8) 0.0104(9) 0.0021(11)

loop_
_atom_type_symbol
_atom_type_description
_atom_type_scat_dispersion_real
_atom_type_scat_dispersion_imag
_atom_type_scat_source
C C 0.0033 0.0016 'International Tables Vol C Tables 4.2.6.8 and 6.1.1.4'
H H 0.0000 0.0000 'International Tables Vol C Tables 4.2.6.8 and 6.1.1.4'
Cl Cl 0.1484 0.1585 'International Tables Vol C Tables 4.2.6.8 and 6.1.1.4'
Fe Fe 0.3463 0.8444 'International Tables Vol C Tables 4.2.6.8 and 6.1.1.4'
I I -0.4742 1.8119 'International Tables Vol C Tables 4.2.6.8 and 6.1.1.4'
N N 0.0061 0.0033 'International Tables Vol C Tables 4.2.6.8 and 6.1.1.4'
O O 0.0106 0.0060 'International Tables Vol C Tables 4.2.6.8 and 6.1.1.4'

loop_
_geom_angle_atom_site_label_1
_geom_angle_atom_site_label_2
_geom_angle_atom_site_label_3
_geom_angle
_geom_angle_site_symmetry_1
_geom_angle_site_symmetry_3
_geom_angle_publ_flag
N1 C1 N2 105.8(3) . . ?
N1 C1 Fe1 126.7(2) . . ?
N2 C1 Fe1 127.4(2) . . ?
C12 C2 N2 131.7(3) . . ?
C12 C2 C3 122.4(3) . . ?
N2 C2 C3 105.9(3) . . ?
C12 C3 N1 131.0(3) 3_765 . ?
C12 C3 C2 123.1(3) 3_765 . ?
N1 C3 C2 105.9(3) . . ?
N1 C4 C5 113.9(3) . . ?
N1 C4 H4A 108.8 . . ?
C5 C4 H4A 108.8 . . ?
N1 C4 H4B 108.8 . . ?
C5 C4 H4B 108.8 . . ?
H4A C4 H4B 107.7 . . ?
C4 C5 C6 111.3(3) . . ?
C4 C5 H5A 109.4 . . ?
C6 C5 H5A 109.4 . . ?
C4 C5 H5B 109.4 . . ?
C6 C5 H5B 109.4 . . ?
H5A C5 H5B 108.0 . . ?
C7 C6 C5 111.8(4) . . ?
C7 C6 H6A 109.3 . . ?
C5 C6 H6A 109.3 . . ?
C7 C6 H6B 109.3 . . ?
C5 C6 H6B 109.3 . . ?
H6A C6 H6B 107.9 . . ?
C6 C7 H7A 109.5 . . ?
C6 C7 H7B 109.5 . . ?
H7A C7 H7B 109.5 . . ?
C6 C7 H7C 109.5 . . ?
H7A C7 H7C 109.5 . . ?
H7B C7 H7C 109.5 . . ?
N2 C8 C9 115.2(3) . . ?
N2 C8 H8A 108.5 . . ?
C9 C8 H8A 108.5 . . ?
N2 C8 H8B 108.5 . . ?
C9 C8 H8B 108.5 . . ?
H8A C8 H8B 107.5 . . ?
C8 C9 C10 109.7(3) . . ?
C8 C9 H9A 109.7 . . ?
C10 C9 H9A 109.7 . . ?
C8 C9 H9B 109.7 . . ?
C10 C9 H9B 109.7 . . ?
H9A C9 H9B 108.2 . . ?
C11 C10 C9 113.5(4) . . ?
C11 C10 H10A 108.9 . . ?
C9 C10 H10A 108.9 . . ?
C11 C10 H10B 108.9 . . ?
C9 C10 H10B 108.9 . . ?
H10A C10 H10B 107.7 . . ?
C10 C11 H11A 109.5 . . ?
C10 C11 H11B 109.5 . . ?
H11A C11 H11B 109.5 . . ?
C10 C11 H11C 109.5 . . ?
H11A C11 H11C 109.5 . . ?
H11B C11 H11C 109.5 . . ?
C3 C12 C2 114.5(3) 3_765 . ?
C3 C12 H12 122.7 3_765 . ?
C2 C12 H12 122.7 . . ?
C15 C14 C18 108.7(4) . . ?
C15 C14 Fe1 71.3(2) . . ?
C18 C14 Fe1 68.7(2) . . ?
C15 C14 H14 125.6 . . ?
C18 C14 H14 125.6 . . ?
Fe1 C14 H14 125.9 . . ?
C14 C15 C16 108.5(4) . . ?
C14 C15 Fe1 70.6(2) . . ?
C16 C15 Fe1 69.6(2) . . ?
C14 C15 H15 125.8 . . ?
C16 C15 H15 125.8 . . ?
Fe1 C15 H15 125.6 . . ?
C15 C16 C17 107.0(4) . . ?
C15 C16 Fe1 71.5(2) . . ?
C17 C16 Fe1 69.1(2) . . ?
C15 C16 H16 126.5 . . ?
C17 C16 H16 126.5 . . ?
Fe1 C16 H16 124.5 . . ?
C18 C17 C16 108.3(4) . . ?
C18 C17 Fe1 70.1(2) . . ?
C16 C17 Fe1 71.4(2) . . ?
C18 C17 H17 125.8 . . ?
C16 C17 H17 125.8 . . ?
Fe1 C17 H17 124.3 . . ?
C14 C18 C17 107.4(4) . . ?
C14 C18 Fe1 72.3(2) . . ?
C17 C18 Fe1 70.3(2) . . ?
C14 C18 H18 126.3 . . ?
C17 C18 H18 126.3 . . ?
Fe1 C18 H18 122.8 . . ?
Cl2 C19 Cl1 111.9(3) . . ?
Cl2 C19 H19A 109.2 . . ?
Cl1 C19 H19A 109.2 . . ?
Cl2 C19 H19B 109.2 . . ?
Cl1 C19 H19B 109.2 . . ?
H19A C19 H19B 107.9 . . ?
Cl4 C20 Cl3 111.0(3) . . ?
Cl4 C20 H20A 109.4 . . ?
Cl3 C20 H20A 109.4 . . ?
Cl4 C20 H20B 109.4 . . ?
Cl3 C20 H20B 109.4 . . ?
H20A C20 H20B 108.0 . . ?
C13 Fe1 C1 97.07(15) . . ?
C13 Fe1 C18 115.93(19) . . ?
C1 Fe1 C18 93.36(15) . . ?
C13 Fe1 C17 89.59(18) . . ?
C1 Fe1 C17 127.57(17) . . ?
C18 Fe1 C17 39.57(18) . . ?
C13 Fe1 C16 100.80(18) . . ?
C1 Fe1 C16 157.32(15) . . ?
C18 Fe1 C16 66.27(17) . . ?
C17 Fe1 C16 39.5(2) . . ?
C13 Fe1 C14 153.80(18) . . ?
C1 Fe1 C14 93.07(15) . . ?
C18 Fe1 C14 39.07(18) . . ?
C17 Fe1 C14 65.27(17) . . ?
C16 Fe1 C14 64.97(17) . . ?
C13 Fe1 C15 138.28(19) . . ?
C1 Fe1 C15 124.63(17) . . ?
C18 Fe1 C15 65.27(18) . . ?
C17 Fe1 C15 65.32(19) . . ?
C16 Fe1 C15 38.9(2) . . ?
C14 Fe1 C15 38.07(18) . . ?
C13 Fe1 I1 85.43(14) . . ?
C1 Fe1 I1 94.89(10) . . ?
C18 Fe1 I1 155.92(13) . . ?
C17 Fe1 I1 137.53(14) . . ?
C16 Fe1 I1 100.32(14) . . ?
C14 Fe1 I1 117.77(13) . . ?
C15 Fe1 I1 91.57(13) . . ?
C1 N1 C3 111.2(3) . . ?
C1 N1 C4 126.6(3) . . ?
C3 N1 C4 121.9(3) . . ?
C1 N2 C2 111.2(3) . . ?
C1 N2 C8 126.0(3) . . ?
C2 N2 C8 122.1(3) . . ?
O1 C13 Fe1 171.8(4) . . ?

loop_
_geom_bond_atom_site_label_1
_geom_bond_atom_site_label_2
_geom_bond_distance
_geom_bond_site_symmetry_2
_geom_bond_publ_flag
C1 N1 1.356(4) . ?
C1 N2 1.367(4) . ?
C1 Fe1 1.969(3) . ?
C2 C12 1.387(4) . ?
C2 N2 1.391(4) . ?
C2 C3 1.407(4) . ?
C3 C12 1.386(4) 3_765 ?
C3 N1 1.398(4) . ?
C4 N1 1.470(4) . ?
C4 C5 1.521(5) . ?
C4 H4A 0.9900 . ?
C4 H4B 0.9900 . ?
C5 C6 1.527(5) . ?
C5 H5A 0.9900 . ?
C5 H5B 0.9900 . ?
C6 C7 1.521(6) . ?
C6 H6A 0.9900 . ?
C6 H6B 0.9900 . ?
C7 H7A 0.9800 . ?
C7 H7B 0.9800 . ?
C7 H7C 0.9800 . ?
C8 N2 1.471(4) . ?
C8 C9 1.508(5) . ?
C8 H8A 0.9900 . ?
C8 H8B 0.9900 . ?
C9 C10 1.528(5) . ?
C9 H9A 0.9900 . ?
C9 H9B 0.9900 . ?
C10 C11 1.500(7) . ?
C10 H10A 0.9900 . ?
C10 H10B 0.9900 . ?
C11 H11A 0.9800 . ?
C11 H11B 0.9800 . ?
C11 H11C 0.9800 . ?
C12 C3 1.386(4) 3_765 ?
C12 H12 0.9500 . ?
C14 C15 1.386(7) . ?
C14 C18 1.402(6) . ?
C14 Fe1 2.119(4) . ?
C14 H14 0.9500 . ?
C15 C16 1.410(7) . ?
C15 Fe1 2.129(4) . ?
C15 H15 0.9500 . ?
C16 C17 1.413(7) . ?
C16 Fe1 2.104(4) . ?
C16 H16 0.9500 . ?
C17 C18 1.404(6) . ?
C17 Fe1 2.074(4) . ?
C17 H17 0.9500 . ?
C18 Fe1 2.072(4) . ?
C18 H18 0.9500 . ?
C19 Cl2 1.755(5) . ?
C19 Cl1 1.756(5) . ?
C19 H19A 0.9900 . ?
C19 H19B 0.9900 . ?
C20 Cl4 1.736(5) . ?
C20 Cl3 1.751(6) . ?
C20 H20A 0.9900 . ?
C20 H20B 0.9900 . ?
Fe1 C13 1.769(5) . ?
Fe1 I1 2.6475(6) . ?
C13 O1 1.023(5) . ?

loop_
_geom_torsion_atom_site_label_1
_geom_torsion_atom_site_label_2
_geom_torsion_atom_site_label_3
_geom_torsion_atom_site_label_4
_geom_torsion
_geom_torsion_site_symmetry_1
_geom_torsion_site_symmetry_2
_geom_torsion_site_symmetry_3
_geom_torsion_site_symmetry_4
_geom_torsion_publ_flag
C12 C2 C3 C12 0.1(6) . . . 3_765 ?
N2 C2 C3 C12 178.6(3) . . . 3_765 ?
C12 C2 C3 N1 -177.6(3) . . . . ?
N2 C2 C3 N1 0.9(4) . . . . ?
N1 C4 C5 C6 166.1(3) . . . . ?
C4 C5 C6 C7 -172.9(4) . . . . ?
N2 C8 C9 C10 -169.2(3) . . . . ?
C8 C9 C10 C11 178.1(4) . . . . ?
N2 C2 C12 C3 -178.2(3) . . . 3_765 ?
C3 C2 C12 C3 -0.1(6) . . . 3_765 ?
C18 C14 C15 C16 -0.8(5) . . . . ?
Fe1 C14 C15 C16 -59.5(3) . . . . ?
C18 C14 C15 Fe1 58.6(3) . . . . ?
C14 C15 C16 C17 -0.2(5) . . . . ?
Fe1 C15 C16 C17 -60.3(3) . . . . ?
C14 C15 C16 Fe1 60.1(3) . . . . ?
C15 C16 C17 C18 1.2(5) . . . . ?
Fe1 C16 C17 C18 -60.7(3) . . . . ?
C15 C16 C17 Fe1 61.9(3) . . . . ?
C15 C14 C18 C17 1.6(5) . . . . ?
Fe1 C14 C18 C17 61.9(3) . . . . ?
C15 C14 C18 Fe1 -60.3(3) . . . . ?
C16 C17 C18 C14 -1.7(5) . . . . ?
Fe1 C17 C18 C14 -63.2(3) . . . . ?
C16 C17 C18 Fe1 61.5(3) . . . . ?
N1 C1 Fe1 C13 43.5(3) . . . . ?
N2 C1 Fe1 C13 -140.5(3) . . . . ?
N1 C1 Fe1 C18 -73.1(3) . . . . ?
N2 C1 Fe1 C18 102.8(3) . . . . ?
N1 C1 Fe1 C17 -51.4(4) . . . . ?
N2 C1 Fe1 C17 124.5(3) . . . . ?
N1 C1 Fe1 C16 -98.3(5) . . . . ?
N2 C1 Fe1 C16 77.6(6) . . . . ?
N1 C1 Fe1 C14 -112.3(3) . . . . ?
N2 C1 Fe1 C14 63.7(3) . . . . ?
N1 C1 Fe1 C15 -135.2(3) . . . . ?
N2 C1 Fe1 C15 40.8(4) . . . . ?
N1 C1 Fe1 I1 129.5(3) . . . . ?
N2 C1 Fe1 I1 -54.5(3) . . . . ?
C14 C18 Fe1 C13 169.7(2) . . . . ?
C17 C18 Fe1 C13 53.1(3) . . . . ?
C14 C18 Fe1 C1 -90.7(3) . . . . ?
C17 C18 Fe1 C1 152.6(3) . . . . ?
C14 C18 Fe1 C17 116.7(4) . . . . ?
C14 C18 Fe1 C16 78.9(3) . . . . ?
C17 C18 Fe1 C16 -37.7(3) . . . . ?
C17 C18 Fe1 C14 -116.7(4) . . . . ?
C14 C18 Fe1 C15 36.1(3) . . . . ?
C17 C18 Fe1 C15 -80.5(3) . . . . ?
C14 C18 Fe1 I1 19.2(5) . . . . ?
C17 C18 Fe1 I1 -97.5(4) . . . . ?
C18 C17 Fe1 C13 -134.0(3) . . . . ?
C16 C17 Fe1 C13 107.6(3) . . . . ?
C18 C17 Fe1 C1 -35.4(3) . . . . ?
C16 C17 Fe1 C1 -153.7(2) . . . . ?
C16 C17 Fe1 C18 -118.3(4) . . . . ?
C18 C17 Fe1 C16 118.3(4) . . . . ?
C18 C17 Fe1 C14 38.3(3) . . . . ?
C16 C17 Fe1 C14 -80.0(3) . . . . ?
C18 C17 Fe1 C15 80.4(3) . . . . ?
C16 C17 Fe1 C15 -37.9(3) . . . . ?
C18 C17 Fe1 I1 143.2(2) . . . . ?
C16 C17 Fe1 I1 24.9(3) . . . . ?
C15 C16 Fe1 C13 166.8(3) . . . . ?
C17 C16 Fe1 C13 -76.0(3) . . . . ?
C15 C16 Fe1 C1 -51.8(6) . . . . ?
C17 C16 Fe1 C1 65.4(6) . . . . ?
C15 C16 Fe1 C18 -79.5(3) . . . . ?
C17 C16 Fe1 C18 37.8(3) . . . . ?
C15 C16 Fe1 C17 -117.2(4) . . . . ?
C15 C16 Fe1 C14 -36.4(3) . . . . ?
C17 C16 Fe1 C14 80.8(3) . . . . ?
C17 C16 Fe1 C15 117.2(4) . . . . ?
C15 C16 Fe1 I1 79.6(3) . . . . ?
C17 C16 Fe1 I1 -163.2(2) . . . . ?
C15 C14 Fe1 C13 98.5(5) . . . . ?
C18 C14 Fe1 C13 -21.3(5) . . . . ?
C15 C14 Fe1 C1 -148.7(3) . . . . ?
C18 C14 Fe1 C1 91.6(3) . . . . ?
C15 C14 Fe1 C18 119.7(4) . . . . ?
C15 C14 Fe1 C17 80.9(3) . . . . ?
C18 C14 Fe1 C17 -38.8(3) . . . . ?
C15 C14 Fe1 C16 37.2(3) . . . . ?
C18 C14 Fe1 C16 -82.6(3) . . . . ?
C18 C14 Fe1 C15 -119.7(4) . . . . ?
C15 C14 Fe1 I1 -51.5(3) . . . . ?
C18 C14 Fe1 I1 -171.3(2) . . . . ?
C14 C15 Fe1 C13 -139.0(3) . . . . ?
C16 C15 Fe1 C13 -19.7(4) . . . . ?
C14 C15 Fe1 C1 39.1(3) . . . . ?
C16 C15 Fe1 C1 158.4(3) . . . . ?
C14 C15 Fe1 C18 -37.1(3) . . . . ?
C16 C15 Fe1 C18 82.3(3) . . . . ?
C14 C15 Fe1 C17 -80.8(3) . . . . ?
C16 C15 Fe1 C17 38.5(3) . . . . ?
C14 C15 Fe1 C16 -119.3(4) . . . . ?
C16 C15 Fe1 C14 119.3(4) . . . . ?
C14 C15 Fe1 I1 136.1(3) . . . . ?
C16 C15 Fe1 I1 -104.6(3) . . . . ?
N2 C1 N1 C3 0.7(4) . . . . ?
Fe1 C1 N1 C3 177.4(2) . . . . ?
N2 C1 N1 C4 -172.6(3) . . . . ?
Fe1 C1 N1 C4 4.1(5) . . . . ?
C12 C3 N1 C1 -178.5(4) 3_765 . . . ?
C2 C3 N1 C1 -1.1(4) . . . . ?
C12 C3 N1 C4 -4.8(6) 3_765 . . . ?
C2 C3 N1 C4 172.6(3) . . . . ?
C5 C4 N1 C1 -106.1(4) . . . . ?
C5 C4 N1 C3 81.2(4) . . . . ?
N1 C1 N2 C2 -0.1(4) . . . . ?
Fe1 C1 N2 C2 -176.7(2) . . . . ?
N1 C1 N2 C8 170.1(3) . . . . ?
Fe1 C1 N2 C8 -6.5(5) . . . . ?
C12 C2 N2 C1 177.8(4) . . . . ?
C3 C2 N2 C1 -0.5(4) . . . . ?
C12 C2 N2 C8 7.1(6) . . . . ?
C3 C2 N2 C8 -171.2(3) . . . . ?
C9 C8 N2 C1 120.1(4) . . . . ?
C9 C8 N2 C2 -70.7(4) . . . . ?
C1 Fe1 C13 O1 174(3) . . . . ?
C18 Fe1 C13 O1 -89(3) . . . . ?
C17 Fe1 C13 O1 -58(3) . . . . ?
C16 Fe1 C13 O1 -20(3) . . . . ?
C14 Fe1 C13 O1 -74(3) . . . . ?
C15 Fe1 C13 O1 -8(3) . . . . ?
I1 Fe1 C13 O1 80(3) . . . . ?
